data_1523892
loop_
_publ_author_name
'Ikromov, A.Z.'
'Ganiev, I.N.'
'Kinjibalo, V.V.'

_publ_section_title
;
 Phase equilibrium of the Al-Zn-La system at 573 K
;
_journal_name_full 'Doklady Akademii Nauk Tadzhikskoi SSR'
_journal_page_first 173
_journal_page_last 176
_journal_volume 33
_journal_year 1990
_chemical_formula_sum 'Al2 La Zn2'
_space_group_IT_number 139
_symmetry_space_group_name_Hall '-I 4 2'
_symmetry_space_group_name_H-M 'I 4/m m m'
_cell_angle_alpha 90
_cell_angle_beta 90
_cell_angle_gamma 90
_cell_formula_units_Z 2
_cell_length_a 4.292
_cell_length_b 4.292
_cell_length_c 11.015
_cell_volume 202.910
_citation_journal_id_ASTM DANTAL
_cod_data_source_file Ikromov_DANTAL_1990_1608.cif
_cod_data_source_block Al2La1Zn2
_cod_original_cell_volume 202.9102
_cod_original_formula_sum 'Al2 La1 Zn2'
_cod_database_code 1523892

loop_
_symmetry_equiv_pos_as_xyz
x,y,z
-y,x,z
-x,-y,z
y,-x,z
x,-y,-z
y,x,-z
-x,y,-z
-y,-x,-z
-x,-y,-z
y,-x,-z
x,y,-z
-y,x,-z
-x,y,z
-y,-x,z
x,-y,z
y,x,z
x+1/2,y+1/2,z+1/2
-y+1/2,x+1/2,z+1/2
-x+1/2,-y+1/2,z+1/2
y+1/2,-x+1/2,z+1/2
x+1/2,-y+1/2,-z+1/2
y+1/2,x+1/2,-z+1/2
-x+1/2,y+1/2,-z+1/2
-y+1/2,-x+1/2,-z+1/2
-x+1/2,-y+1/2,-z+1/2
y+1/2,-x+1/2,-z+1/2
x+1/2,y+1/2,-z+1/2
-y+1/2,x+1/2,-z+1/2
-x+1/2,y+1/2,z+1/2
-y+1/2,-x+1/2,z+1/2
x+1/2,-y+1/2,z+1/2
y+1/2,x+1/2,z+1/2

loop_
_atom_site_label
_atom_site_type_symbol
_atom_site_fract_x
_atom_site_fract_y
_atom_site_fract_z
_atom_site_occupancy
_atom_site_U_iso_or_equiv
Al1 Al 0 0.5 0.25 1 0.0
La1 La 0 0 0 1 0.0
Zn1 Zn 0 0 0.378 1 0.0
